data_7100284
loop_
_publ_author_name
'Mitsuo Kira'
'Takashi Abe'
'Takeaki Iwamoto'
'Chizuko Kabuto'

_publ_section_title
;
A Missing Group-14 Element Trimetallaallene.
2-Germadisilaallene
;
_journal_name_full 'Chemical Communications'
_journal_paper_doi 10.1039/b509878e
_journal_year 2005
_chemical_formula_moiety 'C32 H80 Ge Si10 '
_chemical_formula_sum 'C32 H80 Ge Si10'
_chemical_formula_weight 818.45
_space_group_IT_number 2
_symmetry_cell_setting triclinic
_symmetry_Int_Tables_number 2
_symmetry_space_group_name_Hall '-P 1'
_symmetry_space_group_name_H-M 'P -1'
_cell_angle_alpha 73.464(7)
_cell_angle_beta 87.139(8)
_cell_angle_gamma 71.999(7)
_cell_formula_units_Z 2
_cell_length_a 11.709(3)
_cell_length_b 12.239(2)
_cell_length_c 18.548(4)
_cell_measurement_temperature 123(2)
_cell_volume 2421.2(9)
_diffrn_ambient_temperature 123(2)
_exptl_crystal_density_diffrn 1.123
_cod_original_formula_sum 'C32 H80 Ge Si10 '
_cod_database_code 7100284

loop_
_symmetry_equiv_pos_as_xyz
'x, y, z'
'-x, -y, -z'

loop_
_atom_site_label
_atom_site_type_symbol
_atom_site_fract_x
_atom_site_fract_y
_atom_site_fract_z
_atom_site_U_iso_or_equiv
_atom_site_adp_type
_atom_site_occupancy
_atom_site_symmetry_multiplicity
_atom_site_calc_flag
_atom_site_refinement_flags
_atom_site_disorder_assembly
_atom_site_disorder_group
Ge1A Ge 0.35366(2) 0.79411(3) 0.254908(15) 0.02476(9) Uani 0.8776(10) 1 d PU . .
Ge1B Ge 0.3209(3) 0.7137(3) 0.27886(18) 0.0294(9) Uani 0.0760(9) 1 d PU . .
Ge1D Ge 0.2716(5) 0.8464(5) 0.2119(3) 0.0286(12) Uani 0.0464(8) 1 d PU . .
Si1 Si 0.19117(5) 0.87427(5) 0.31323(3) 0.02074(12) Uani 1 1 d U . .
Si2 Si 0.38356(5) 0.68496(5) 0.17364(3) 0.01911(12) Uani 1 1 d U . .
Si3 Si 0.15424(6) 1.14387(6) 0.24626(4) 0.02807(14) Uani 1 1 d . . .
Si4 Si 0.32178(6) 1.01346(7) 0.39241(4) 0.03726(17) Uani 1 1 d . . .
Si5 Si -0.06076(6) 0.82363(6) 0.34580(4) 0.02831(14) Uani 1 1 d . . .
Si6 Si 0.16731(6) 0.66041(6) 0.44964(4) 0.02906(15) Uani 1 1 d . . .
Si7 Si 0.66151(5) 0.64370(6) 0.19723(4) 0.02593(14) Uani 1 1 d . . .
Si8 Si 0.56274(6) 0.42460(5) 0.23946(4) 0.02547(14) Uani 1 1 d . . .
Si9 Si 0.32587(5) 0.85459(5) 0.00218(3) 0.02241(13) Uani 1 1 d . . .
Si10 Si 0.17742(5) 0.67920(5) 0.07683(3) 0.02334(13) Uani 1 1 d . . .
C1 C 0.18779(19) 1.01576(19) 0.33729(12) 0.0227(4) Uani 1 1 d . . .
C2 C 0.0725(2) 1.0326(2) 0.38572(13) 0.0285(5) Uani 1 1 d . . .
H1 H 0.0764 1.0819 0.4191 0.034 Uiso 1 1 calc R . .
H2 H 0.0000 1.0755 0.3519 0.034 Uiso 1 1 calc R . .
C3 C 0.0631(2) 0.9107(2) 0.43369(13) 0.0288(5) Uani 1 1 d . . .
H3 H -0.0184 0.9215 0.4536 0.035 Uiso 1 1 calc R . .
H4 H 0.1216 0.8789 0.4771 0.035 Uiso 1 1 calc R . .
C4 C 0.08842(19) 0.81789(19) 0.38679(12) 0.0221(4) Uani 1 1 d . . .
C5 C 0.54190(18) 0.58139(18) 0.17341(12) 0.0197(4) Uani 1 1 d . . .
C6 C 0.55188(18) 0.57783(19) 0.08958(12) 0.0224(4) Uani 1 1 d . . .
H5 H 0.5875 0.6398 0.0604 0.027 Uiso 1 1 calc R . .
H6 H 0.6059 0.4987 0.0874 0.027 Uiso 1 1 calc R . .
C7 C 0.42787(18) 0.59999(19) 0.05392(12) 0.0223(4) Uani 1 1 d . . .
H7 H 0.4039 0.5263 0.0720 0.027 Uiso 1 1 calc R . .
H8 H 0.4332 0.6185 -0.0015 0.027 Uiso 1 1 calc R . .
C8 C 0.32950(17) 0.70629(18) 0.07412(11) 0.0185(4) Uani 1 1 d . . .
C9 C 0.0802(3) 1.2910(2) 0.26576(18) 0.0471(7) Uani 1 1 d . . .
H9 H 0.1396 1.3142 0.2884 0.071 Uiso 1 1 calc R . .
H10 H 0.0154 1.2836 0.3006 0.071 Uiso 1 1 calc R . .
H11 H 0.0468 1.3521 0.2185 0.071 Uiso 1 1 calc R . .
C10 C 0.0436(2) 1.1313(2) 0.18155(15) 0.0371(6) Uani 1 1 d . . .
H12 H -0.0363 1.1486 0.2026 0.056 Uiso 1 1 calc R . .
H13 H 0.0684 1.0500 0.1762 0.056 Uiso 1 1 calc R . .
H14 H 0.0409 1.1890 0.1321 0.056 Uiso 1 1 calc R . .
C11 C 0.2929(3) 1.1481(3) 0.19228(16) 0.0442(7) Uani 1 1 d . . .
H15 H 0.2713 1.2108 0.1443 0.066 Uiso 1 1 calc R . .
H16 H 0.3308 1.0703 0.1827 0.066 Uiso 1 1 calc R . .
H17 H 0.3492 1.1652 0.2216 0.066 Uiso 1 1 calc R . .
C12 C 0.3166(3) 0.9407(3) 0.49641(17) 0.0540(8) Uani 1 1 d . . .
H18 H 0.3202 0.8570 0.5047 0.081 Uiso 1 1 calc R . .
H19 H 0.2416 0.9834 0.5155 0.081 Uiso 1 1 calc R . .
H20 H 0.3851 0.9441 0.5230 0.081 Uiso 1 1 calc R . .
C13 C 0.3195(3) 1.1687(3) 0.38887(18) 0.0475(7) Uani 1 1 d . . .
H21 H 0.3829 1.1642 0.4232 0.071 Uiso 1 1 calc R . .
H22 H 0.2412 1.2118 0.4041 0.071 Uiso 1 1 calc R . .
H23 H 0.3333 1.2112 0.3374 0.071 Uiso 1 1 calc R . .
C14 C 0.4710(3) 0.9393(4) 0.3603(2) 0.0693(11) Uani 1 1 d . . .
H24 H 0.4749 0.9742 0.3061 0.104 Uiso 1 1 calc R . .
H25 H 0.4825 0.8534 0.3710 0.104 Uiso 1 1 calc R . .
H26 H 0.5343 0.9513 0.3870 0.104 Uiso 1 1 calc R . .
C15 C -0.1625(2) 0.9793(3) 0.30633(17) 0.0452(7) Uani 1 1 d . . .
H27 H -0.2399 0.9766 0.2904 0.068 Uiso 1 1 calc R . .
H28 H -0.1260 1.0212 0.2629 0.068 Uiso 1 1 calc R . .
H29 H -0.1752 1.0219 0.3449 0.068 Uiso 1 1 calc R . .
C16 C -0.1509(2) 0.7511(2) 0.41955(14) 0.0339(5) Uani 1 1 d . . .
H30 H -0.1604 0.7863 0.4616 0.051 Uiso 1 1 calc R . .
H31 H -0.1093 0.6649 0.4377 0.051 Uiso 1 1 calc R . .
H32 H -0.2303 0.7641 0.3978 0.051 Uiso 1 1 calc R . .
C17 C -0.0366(3) 0.7498(3) 0.26817(16) 0.0521(8) Uani 1 1 d . . .
H33 H -0.1061 0.7868 0.2325 0.078 Uiso 1 1 calc R . .
H34 H -0.0269 0.6642 0.2894 0.078 Uiso 1 1 calc R . .
H35 H 0.0359 0.7596 0.2419 0.078 Uiso 1 1 calc R . .
C18 C 0.0951(3) 0.6395(3) 0.54335(15) 0.0458(7) Uani 1 1 d . . .
H36 H 0.0082 0.6582 0.5356 0.069 Uiso 1 1 calc R . .
H37 H 0.1108 0.6931 0.5693 0.069 Uiso 1 1 calc R . .
H38 H 0.1287 0.5562 0.5739 0.069 Uiso 1 1 calc R . .
C19 C 0.1604(3) 0.5425(2) 0.40641(18) 0.0433(7) Uani 1 1 d . . .
H39 H 0.1911 0.5586 0.3556 0.065 Uiso 1 1 calc R . .
H40 H 0.0769 0.5429 0.4037 0.065 Uiso 1 1 calc R . .
H41 H 0.2096 0.4639 0.4372 0.065 Uiso 1 1 calc R . .
C20 C 0.3304(2) 0.6314(2) 0.47165(16) 0.0422(6) Uani 1 1 d . . .
H42 H 0.3643 0.5495 0.5041 0.063 Uiso 1 1 calc R . .
H43 H 0.3386 0.6883 0.4975 0.063 Uiso 1 1 calc R . .
H44 H 0.3736 0.6414 0.4248 0.063 Uiso 1 1 calc R . .
C21 C 0.6837(3) 0.6143(2) 0.30088(15) 0.0406(6) Uani 1 1 d . . .
H45 H 0.7480 0.6446 0.3105 0.061 Uiso 1 1 calc R . .
H46 H 0.7058 0.5279 0.3253 0.061 Uiso 1 1 calc R . .
H47 H 0.6089 0.6549 0.3212 0.061 Uiso 1 1 calc R . .
C22 C 0.6296(2) 0.8090(2) 0.15580(14) 0.0331(5) Uani 1 1 d . . .
H48 H 0.5505 0.8509 0.1708 0.050 Uiso 1 1 calc R . .
H49 H 0.6303 0.8280 0.1008 0.050 Uiso 1 1 calc R . .
H50 H 0.6913 0.8346 0.1741 0.050 Uiso 1 1 calc R . .
C23 C 0.8072(2) 0.5769(3) 0.1558(2) 0.0499(8) Uani 1 1 d . . .
H51 H 0.7974 0.6022 0.1008 0.075 Uiso 1 1 calc R . .
H52 H 0.8301 0.4893 0.1741 0.075 Uiso 1 1 calc R . .
H53 H 0.8701 0.6043 0.1709 0.075 Uiso 1 1 calc R . .
C24 C 0.4952(2) 0.3353(2) 0.19757(16) 0.0362(6) Uani 1 1 d . . .
H54 H 0.5162 0.2526 0.2300 0.054 Uiso 1 1 calc R . .
H55 H 0.5265 0.3357 0.1475 0.054 Uiso 1 1 calc R . .
H56 H 0.4076 0.3707 0.1932 0.054 Uiso 1 1 calc R . .
C25 C 0.4941(3) 0.4254(2) 0.33215(15) 0.0440(7) Uani 1 1 d . . .
H57 H 0.4063 0.4535 0.3253 0.066 Uiso 1 1 calc R . .
H58 H 0.5200 0.4792 0.3533 0.066 Uiso 1 1 calc R . .
H59 H 0.5198 0.3442 0.3666 0.066 Uiso 1 1 calc R . .
C26 C 0.7251(2) 0.3324(2) 0.2560(2) 0.0502(8) Uani 1 1 d . . .
H60 H 0.7683 0.3710 0.2797 0.075 Uiso 1 1 calc R . .
H61 H 0.7604 0.3256 0.2078 0.075 Uiso 1 1 calc R . .
H62 H 0.7316 0.2523 0.2891 0.075 Uiso 1 1 calc R . .
C27 C 0.2613(2) 0.9856(2) 0.03980(14) 0.0333(5) Uani 1 1 d . . .
H63 H 0.3158 0.9821 0.0794 0.050 Uiso 1 1 calc R . .
H64 H 0.1832 0.9840 0.0608 0.050 Uiso 1 1 calc R . .
H65 H 0.2509 1.0598 -0.0009 0.050 Uiso 1 1 calc R . .
C28 C 0.2375(2) 0.8805(2) -0.08614(14) 0.0367(6) Uani 1 1 d . . .
H66 H 0.1537 0.8864 -0.0743 0.055 Uiso 1 1 calc R . .
H67 H 0.2718 0.8136 -0.1077 0.055 Uiso 1 1 calc R . .
H68 H 0.2408 0.9552 -0.1226 0.055 Uiso 1 1 calc R . .
C29 C 0.4783(2) 0.8560(2) -0.03325(14) 0.0342(5) Uani 1 1 d . . .
H69 H 0.4708 0.9304 -0.0733 0.051 Uiso 1 1 calc R . .
H70 H 0.5136 0.7873 -0.0531 0.051 Uiso 1 1 calc R . .
H71 H 0.5302 0.8511 0.0082 0.051 Uiso 1 1 calc R . .
C30 C 0.1550(2) 0.6229(3) -0.00394(16) 0.0403(6) Uani 1 1 d . . .
H72 H 0.2157 0.5453 0.0002 0.061 Uiso 1 1 calc R . .
H73 H 0.1629 0.6804 -0.0515 0.061 Uiso 1 1 calc R . .
H74 H 0.0746 0.6137 -0.0027 0.061 Uiso 1 1 calc R . .
C31 C 0.0510(2) 0.8175(2) 0.07539(15) 0.0352(6) Uani 1 1 d . . .
H75 H -0.0242 0.7974 0.0849 0.053 Uiso 1 1 calc R . .
H76 H 0.0444 0.8764 0.0260 0.053 Uiso 1 1 calc R . .
H77 H 0.0665 0.8513 0.1145 0.053 Uiso 1 1 calc R . .
C32 C 0.1677(2) 0.5577(2) 0.16254(15) 0.0325(5) Uani 1 1 d . . .
H78 H 0.1899 0.5749 0.2074 0.049 Uiso 1 1 calc R . .
H79 H 0.2227 0.4809 0.1590 0.049 Uiso 1 1 calc R . .
H80 H 0.0853 0.5535 0.1662 0.049 Uiso 1 1 calc R . .

loop_
_atom_site_aniso_label
_atom_site_aniso_U_11
_atom_site_aniso_U_22
_atom_site_aniso_U_33
_atom_site_aniso_U_23
_atom_site_aniso_U_13
_atom_site_aniso_U_12
Ge1A 0.02081(14) 0.03235(17) 0.02739(16) -0.01877(12) 0.00396(11) -0.00803(11)
Ge1B 0.0332(17) 0.0278(15) 0.0225(15) -0.0079(12) 0.0045(12) -0.0027(12)
Ge1D 0.033(2) 0.025(2) 0.024(2) -0.0101(16) 0.0048(16) -0.0023(17)
Si1 0.0203(3) 0.0228(3) 0.0203(3) -0.0090(2) 0.0026(2) -0.0060(2)
Si2 0.0183(3) 0.0199(3) 0.0196(3) -0.0083(2) -0.0001(2) -0.0039(2)
Si3 0.0270(3) 0.0255(3) 0.0324(3) -0.0060(3) 0.0064(3) -0.0120(3)
Si4 0.0317(4) 0.0437(4) 0.0454(4) -0.0251(3) -0.0056(3) -0.0115(3)
Si5 0.0229(3) 0.0354(3) 0.0256(3) -0.0042(3) 0.0029(2) -0.0118(3)
Si6 0.0322(3) 0.0248(3) 0.0262(3) -0.0021(3) -0.0022(3) -0.0072(3)
Si7 0.0206(3) 0.0242(3) 0.0355(3) -0.0104(3) -0.0046(2) -0.0077(2)
Si8 0.0246(3) 0.0175(3) 0.0331(3) -0.0065(2) -0.0053(3) -0.0043(2)
Si9 0.0236(3) 0.0234(3) 0.0203(3) -0.0052(2) -0.0004(2) -0.0079(2)
Si10 0.0177(3) 0.0262(3) 0.0275(3) -0.0083(3) -0.0008(2) -0.0078(2)
C1 0.0218(10) 0.0241(10) 0.0247(11) -0.0108(9) 0.0026(8) -0.0075(8)
C2 0.0322(12) 0.0285(12) 0.0273(12) -0.0134(10) 0.0104(9) -0.0094(10)
C3 0.0336(12) 0.0308(12) 0.0240(11) -0.0115(10) 0.0077(9) -0.0102(10)
C4 0.0249(10) 0.0237(10) 0.0189(10) -0.0060(8) 0.0029(8) -0.0091(8)
C5 0.0180(9) 0.0186(9) 0.0238(10) -0.0077(8) -0.0023(8) -0.0053(8)
C6 0.0188(10) 0.0237(10) 0.0270(11) -0.0120(9) 0.0035(8) -0.0056(8)
C7 0.0218(10) 0.0236(10) 0.0239(11) -0.0118(9) 0.0017(8) -0.0060(8)
C8 0.0164(9) 0.0202(10) 0.0204(10) -0.0084(8) -0.0001(8) -0.0052(8)
C9 0.0491(17) 0.0262(13) 0.0607(19) -0.0068(13) 0.0111(14) -0.0106(12)
C10 0.0334(13) 0.0370(14) 0.0334(13) 0.0031(11) -0.0042(11) -0.0116(11)
C11 0.0458(16) 0.0588(18) 0.0427(15) -0.0204(14) 0.0177(13) -0.0337(14)
C12 0.062(2) 0.0574(19) 0.0475(17) -0.0182(15) -0.0214(15) -0.0185(16)
C13 0.0547(18) 0.0550(18) 0.0519(17) -0.0293(15) 0.0068(14) -0.0316(15)
C14 0.0261(14) 0.096(3) 0.107(3) -0.072(3) -0.0081(16) -0.0085(16)
C15 0.0288(13) 0.0458(16) 0.0503(17) 0.0059(13) -0.0052(12) -0.0133(12)
C16 0.0329(13) 0.0378(13) 0.0345(13) -0.0094(11) 0.0083(10) -0.0178(11)
C17 0.0425(16) 0.095(3) 0.0379(15) -0.0314(16) 0.0090(13) -0.0385(17)
C18 0.0526(17) 0.0454(16) 0.0286(13) 0.0035(12) 0.0001(12) -0.0123(13)
C19 0.0453(16) 0.0277(13) 0.0581(18) -0.0139(12) 0.0023(13) -0.0115(11)
C20 0.0399(15) 0.0372(14) 0.0399(15) -0.0011(12) -0.0122(12) -0.0053(12)
C21 0.0488(16) 0.0343(13) 0.0403(15) -0.0048(11) -0.0192(12) -0.0170(12)
C22 0.0370(13) 0.0313(12) 0.0357(13) -0.0060(10) -0.0017(10) -0.0198(11)
C23 0.0224(12) 0.0537(18) 0.083(2) -0.0342(17) 0.0058(13) -0.0126(12)
C24 0.0375(13) 0.0229(11) 0.0504(16) -0.0095(11) -0.0059(12) -0.0121(10)
C25 0.0649(19) 0.0300(13) 0.0313(14) -0.0010(11) 0.0006(13) -0.0134(13)
C26 0.0335(14) 0.0238(13) 0.086(2) -0.0102(14) -0.0173(14) -0.0003(11)
C27 0.0420(14) 0.0240(11) 0.0309(13) -0.0057(10) 0.0012(11) -0.0079(10)
C28 0.0395(14) 0.0446(15) 0.0247(12) -0.0032(11) -0.0057(10) -0.0164(12)
C29 0.0322(13) 0.0352(13) 0.0331(13) -0.0019(11) 0.0045(10) -0.0147(10)
C30 0.0356(14) 0.0542(17) 0.0427(15) -0.0218(13) -0.0026(11) -0.0219(13)
C31 0.0237(11) 0.0333(13) 0.0395(14) -0.0019(11) 0.0024(10) -0.0040(10)
C32 0.0245(11) 0.0276(12) 0.0447(14) -0.0058(11) 0.0047(10) -0.0116(9)

loop_
_geom_bond_atom_site_label_1
_geom_bond_atom_site_label_2
_geom_bond_distance
_geom_bond_site_symmetry_2
_geom_bond_publ_flag
Ge1A Si2 2.2323(7) . ?
Ge1A Si1 2.2355(7) . ?
Ge1B Si2 2.135(3) . ?
Ge1B Si1 2.312(3) . ?
Ge1D Si1 2.127(5) . ?
Ge1D Si2 2.287(5) . ?
Si1 C1 1.896(2) . ?
Si1 C4 1.897(2) . ?
Si2 C5 1.896(2) . ?
Si2 C8 1.902(2) . ?
Si3 C9 1.870(3) . ?
Si3 C11 1.871(3) . ?
Si3 C10 1.878(3) . ?
Si3 C1 1.908(2) . ?
Si4 C14 1.858(3) . ?
Si4 C13 1.874(3) . ?
Si4 C12 1.887(3) . ?
Si4 C1 1.904(2) . ?
Si5 C15 1.864(3) . ?
Si5 C17 1.874(3) . ?
Si5 C16 1.876(2) . ?
Si5 C4 1.913(2) . ?
Si6 C19 1.863(3) . ?
Si6 C20 1.875(3) . ?
Si6 C18 1.880(3) . ?
Si6 C4 1.912(2) . ?
Si7 C21 1.868(3) . ?
Si7 C22 1.870(2) . ?
Si7 C23 1.880(3) . ?
Si7 C5 1.911(2) . ?
Si8 C25 1.863(3) . ?
Si8 C24 1.872(2) . ?
Si8 C26 1.876(3) . ?
Si8 C5 1.909(2) . ?
Si9 C27 1.862(2) . ?
Si9 C29 1.874(2) . ?
Si9 C28 1.878(2) . ?
Si9 C8 1.912(2) . ?
Si10 C31 1.867(2) . ?
Si10 C32 1.869(2) . ?
Si10 C30 1.878(3) . ?
Si10 C8 1.905(2) . ?
C1 C2 1.576(3) . ?
C2 C3 1.539(3) . ?
C2 H1 0.9900 . ?
C2 H2 0.9900 . ?
C3 C4 1.569(3) . ?
C3 H3 0.9900 . ?
C3 H4 0.9900 . ?
C5 C6 1.565(3) . ?
C6 C7 1.539(3) . ?
C6 H5 0.9900 . ?
C6 H6 0.9900 . ?
C7 C8 1.571(3) . ?
C7 H7 0.9900 . ?
C7 H8 0.9900 . ?
C9 H9 0.9800 . ?
C9 H10 0.9800 . ?
C9 H11 0.9800 . ?
C10 H12 0.9800 . ?
C10 H13 0.9800 . ?
C10 H14 0.9800 . ?
C11 H15 0.9800 . ?
C11 H16 0.9800 . ?
C11 H17 0.9800 . ?
C12 H18 0.9800 . ?
C12 H19 0.9800 . ?
C12 H20 0.9800 . ?
C13 H21 0.9800 . ?
C13 H22 0.9800 . ?
C13 H23 0.9800 . ?
C14 H24 0.9800 . ?
C14 H25 0.9800 . ?
C14 H26 0.9800 . ?
C15 H27 0.9800 . ?
C15 H28 0.9800 . ?
C15 H29 0.9800 . ?
C16 H30 0.9800 . ?
C16 H31 0.9800 . ?
C16 H32 0.9800 . ?
C17 H33 0.9800 . ?
C17 H34 0.9800 . ?
C17 H35 0.9800 . ?
C18 H36 0.9800 . ?
C18 H37 0.9800 . ?
C18 H38 0.9800 . ?
C19 H39 0.9800 . ?
C19 H40 0.9800 . ?
C19 H41 0.9800 . ?
C20 H42 0.9800 . ?
C20 H43 0.9800 . ?
C20 H44 0.9800 . ?
C21 H45 0.9800 . ?
C21 H46 0.9800 . ?
C21 H47 0.9800 . ?
C22 H48 0.9800 . ?
C22 H49 0.9800 . ?
C22 H50 0.9800 . ?
C23 H51 0.9800 . ?
C23 H52 0.9800 . ?
C23 H53 0.9800 . ?
C24 H54 0.9800 . ?
C24 H55 0.9800 . ?
C24 H56 0.9800 . ?
C25 H57 0.9800 . ?
C25 H58 0.9800 . ?
C25 H59 0.9800 . ?
C26 H60 0.9800 . ?
C26 H61 0.9800 . ?
C26 H62 0.9800 . ?
C27 H63 0.9800 . ?
C27 H64 0.9800 . ?
C27 H65 0.9800 . ?
C28 H66 0.9800 . ?
C28 H67 0.9800 . ?
C28 H68 0.9800 . ?
C29 H69 0.9800 . ?
C29 H70 0.9800 . ?
C29 H71 0.9800 . ?
C30 H72 0.9800 . ?
C30 H73 0.9800 . ?
C30 H74 0.9800 . ?
C31 H75 0.9800 . ?
C31 H76 0.9800 . ?
C31 H77 0.9800 . ?
C32 H78 0.9800 . ?
C32 H79 0.9800 . ?
C32 H80 0.9800 . ?
